data_7130956
loop_
_publ_author_name
'Chu, Wenchao'
'Zhou, Tongliang'
'Bisz, Elwira'
'Dziuk, Blazej'
'Lalancette, Roger A.'
'Szostak, Roman'
'Szostak, Michal'

_publ_section_title
;
 CAAC--IPr*: Easily Accessible, Highly Sterically-Hindered Cyclic
 (Alkyl)(Amino)Carbenes
;
_journal_name_full 'Chemical Communications'
_journal_paper_doi 10.1039/D2CC05668B
_journal_year 2022
_chemical_formula_sum 'C41 H41 Cl Cu N O'
_chemical_formula_weight 662.74
_space_group_crystal_system monoclinic
_space_group_IT_number 14
_space_group_name_Hall '-P 2ybc'
_space_group_name_H-M_alt 'P 1 21/c 1'
_atom_sites_solution_hydrogens geom
_audit_creation_method SHELXL-2014/7
_audit_update_record
;
2022-09-27 deposited with the CCDC.	2022-11-04 downloaded from the CCDC.
;
_cell_angle_alpha 90
_cell_angle_beta 100.3630(10)
_cell_angle_gamma 90
_cell_formula_units_Z 4
_cell_length_a 18.9464(2)
_cell_length_b 10.40630(10)
_cell_length_c 17.4414(2)
_cell_measurement_reflns_used 17271
_cell_measurement_temperature 100(2)
_cell_measurement_theta_max 73.0810
_cell_measurement_theta_min 2.3510
_cell_volume 3382.69(6)
_computing_cell_refinement 'CrysAlisPro 1.171.41.61a (Rigaku OD, 2020)'
_computing_data_collection 'CrysAlisPro 1.171.41.61a (Rigaku OD, 2020)'
_computing_data_reduction 'CrysAlisPro 1.171.41.61a (Rigaku OD, 2020)'
_computing_structure_refinement 'SHELXL-2018/1 (Sheldrick, 2018)'
_computing_structure_solution 'SHELXS(Sheldrick, 2018)'
_diffrn_ambient_temperature 100(2)
_diffrn_detector 'Hybrid Pixel Array Detector'
_diffrn_detector_type 'HyPix-Arc 150'
_diffrn_measured_fraction_theta_full 1.000
_diffrn_measured_fraction_theta_max 1.000
_diffrn_measurement_device 'four-circle diffractometer'
_diffrn_measurement_device_type 'XtaLAB Synergy R, DW system, HyPix-Arc 150'
_diffrn_measurement_method /w
_diffrn_radiation_monochromator mirror
_diffrn_radiation_probe x-ray
_diffrn_radiation_type CuK\a
_diffrn_radiation_wavelength 1.54184
_diffrn_reflns_av_R_equivalents 0.0162
_diffrn_reflns_av_unetI/netI 0.0146
_diffrn_reflns_Laue_measured_fraction_full 1.000
_diffrn_reflns_Laue_measured_fraction_max 1.000
_diffrn_reflns_limit_h_max 21
_diffrn_reflns_limit_h_min -22
_diffrn_reflns_limit_k_max 12
_diffrn_reflns_limit_k_min -12
_diffrn_reflns_limit_l_max 20
_diffrn_reflns_limit_l_min -20
_diffrn_reflns_number 22019
_diffrn_reflns_point_group_measured_fraction_full 1.000
_diffrn_reflns_point_group_measured_fraction_max 1.000
_diffrn_reflns_theta_full 67.470
_diffrn_reflns_theta_max 67.470
_diffrn_reflns_theta_min 2.371
_diffrn_source 'Rotating-anode X-ray tube'
_diffrn_source_type 'Rigaku (Cu) X-ray Source'
_exptl_absorpt_coefficient_mu 1.880
_exptl_absorpt_correction_T_max 1.00000
_exptl_absorpt_correction_T_min 0.52931
_exptl_absorpt_correction_type multi-scan
_exptl_absorpt_process_details
;
SCALE3 ABSPACK (Rigaku Oxford Diffraction, 2015).
;
_exptl_crystal_colour colourless
_exptl_crystal_density_diffrn 1.301
_exptl_crystal_description block
_exptl_crystal_F_000 1392
_exptl_crystal_size_max 0.35
_exptl_crystal_size_mid 0.30
_exptl_crystal_size_min 0.25
_refine_diff_density_max 0.263
_refine_diff_density_min -0.394
_refine_diff_density_rms 0.044
_refine_ls_extinction_method none
_refine_ls_goodness_of_fit_ref 1.040
_refine_ls_hydrogen_treatment constr
_refine_ls_matrix_type full
_refine_ls_number_parameters 411
_refine_ls_number_reflns 6106
_refine_ls_number_restraints 0
_refine_ls_restrained_S_all 1.040
_refine_ls_R_factor_all 0.0284
_refine_ls_R_factor_gt 0.0271
_refine_ls_shift/su_max 0.001
_refine_ls_shift/su_mean 0.000
_refine_ls_structure_factor_coef Fsqd
_refine_ls_weighting_details 'w=1/[\s^2^(Fo^2^)+(0.0359P)^2^+1.8515P] where P=(Fo^2^+2Fc^2^)/3'
_refine_ls_weighting_scheme calc
_refine_ls_wR_factor_gt 0.0726
_refine_ls_wR_factor_ref 0.0734
_reflns_Friedel_coverage 0.000
_reflns_number_gt 5770
_reflns_number_total 6106
_reflns_threshold_expression 'I > 2\s(I)'
_cod_data_source_file d2cc05668b2.cif
_cod_data_source_block cwc2_auto
_cod_original_sg_symbol_H-M 'P 21/c'
_cod_database_code 7130956
_shelx_shelxl_version_number 2014/7
_shelx_space_group_comment
;
The symmetry employed for this shelxl refinement is uniquely defined
by the following loop, which should always be used as a source of
symmetry information in preference to the above space-group names.
They are only intended as comments.
;
_exptl_absorpt_special_details
;
CrysAlisPro 1.171.42.42a (Rigaku Oxford Diffraction, 2022)
Empirical absorption correction using spherical harmonics,
implemented in SCALE3 ABSPACK scaling algorithm.
;

loop_
_space_group_symop_operation_xyz
'x, y, z'
'-x, y+1/2, -z+1/2'
'-x, -y, -z'
'x, -y-1/2, z-1/2'

loop_
_atom_site_label
_atom_site_type_symbol
_atom_site_fract_x
_atom_site_fract_y
_atom_site_fract_z
_atom_site_U_iso_or_equiv
_atom_site_adp_type
_atom_site_occupancy
_atom_site_site_symmetry_order
_atom_site_calc_flag
_atom_site_refinement_flags_posn
_atom_site_refinement_flags_adp
_atom_site_refinement_flags_occupancy
_atom_site_disorder_assembly
_atom_site_disorder_group
Cu1 Cu 0.22801(2) 0.35457(2) 0.17775(2) 0.01752(7) Uani 1 1 d . . . . .
Cl1 Cl 0.18711(2) 0.32030(3) 0.05856(2) 0.02627(9) Uani 1 1 d . . . . .
N1 N 0.27905(6) 0.48059(11) 0.32408(6) 0.0155(2) Uani 1 1 d . . . . .
O1 O 0.22629(5) 0.95675(10) 0.17349(6) 0.0274(2) Uani 1 1 d . . . . .
C1 C 0.26796(7) 0.37442(13) 0.28395(8) 0.0157(3) Uani 1 1 d . . . . .
C2 C 0.29394(7) 0.26125(14) 0.33649(8) 0.0189(3) Uani 1 1 d . . . . .
C3 C 0.33708(8) 0.32442(15) 0.41027(8) 0.0236(3) Uani 1 1 d . . . . .
H3A H 0.3286 0.2785 0.4575 0.028 Uiso 1 1 calc R U . . .
H3B H 0.3891 0.3219 0.4088 0.028 Uiso 1 1 calc R U . . .
C4 C 0.31129(7) 0.46334(14) 0.41132(7) 0.0184(3) Uani 1 1 d . . . . .
C5 C 0.34087(9) 0.17348(16) 0.29625(9) 0.0293(3) Uani 1 1 d . . . . .
H5A H 0.3617 0.1058 0.3324 0.044 Uiso 1 1 calc R U . . .
H5B H 0.3795 0.2240 0.2804 0.044 Uiso 1 1 calc R U . . .
H5C H 0.3115 0.1344 0.2502 0.044 Uiso 1 1 calc R U . . .
C6 C 0.22824(9) 0.18559(16) 0.35154(9) 0.0289(3) Uani 1 1 d . . . . .
H6A H 0.2440 0.1054 0.3788 0.043 Uiso 1 1 calc R U . . .
H6B H 0.1971 0.1658 0.3017 0.043 Uiso 1 1 calc R U . . .
H6C H 0.2016 0.2373 0.3837 0.043 Uiso 1 1 calc R U . . .
C7 C 0.25369(8) 0.48042(16) 0.46148(8) 0.0271(3) Uani 1 1 d . . . . .
H7A H 0.2737 0.4582 0.5157 0.041 Uiso 1 1 calc R U . . .
H7B H 0.2130 0.4240 0.4422 0.041 Uiso 1 1 calc R U . . .
H7C H 0.2375 0.5700 0.4588 0.041 Uiso 1 1 calc R U . . .
C8 C 0.37101(9) 0.55902(18) 0.43705(9) 0.0340(4) Uani 1 1 d . . . . .
H8A H 0.3901 0.5470 0.4926 0.051 Uiso 1 1 calc R U . . .
H8B H 0.3522 0.6465 0.4282 0.051 Uiso 1 1 calc R U . . .
H8C H 0.4094 0.5455 0.4070 0.051 Uiso 1 1 calc R U . . .
C9 C 0.26413(7) 0.60601(13) 0.28757(7) 0.0167(3) Uani 1 1 d . . . . .
C10 C 0.19752(7) 0.66575(13) 0.28548(8) 0.0172(3) Uani 1 1 d . . . . .
C11 C 0.18449(7) 0.78461(14) 0.24845(8) 0.0202(3) Uani 1 1 d . . . . .
H11 H 0.1398 0.8264 0.2480 0.024 Uiso 1 1 calc R U . . .
C12 C 0.23563(8) 0.84254(13) 0.21244(8) 0.0217(3) Uani 1 1 d . . . . .
C13 C 0.30049(8) 0.78039(14) 0.21239(8) 0.0224(3) Uani 1 1 d . . . . .
H13 H 0.3352 0.8197 0.1870 0.027 Uiso 1 1 calc R U . . .
C14 C 0.31591(7) 0.66244(13) 0.24848(8) 0.0190(3) Uani 1 1 d . . . . .
C15 C 0.13516(7) 0.60410(13) 0.31690(8) 0.0171(3) Uani 1 1 d . . . . .
H15 H 0.1499 0.5142 0.3325 0.020 Uiso 1 1 calc R U . . .
C16 C 0.06969(7) 0.59504(14) 0.25085(8) 0.0182(3) Uani 1 1 d . . . . .
C17 C 0.06175(7) 0.48917(14) 0.20146(8) 0.0209(3) Uani 1 1 d . . . . .
H17 H 0.0958 0.4214 0.2103 0.025 Uiso 1 1 calc R U . . .
C18 C 0.00448(8) 0.48122(15) 0.13926(9) 0.0261(3) Uani 1 1 d . . . . .
H18 H -0.0005 0.4079 0.1062 0.031 Uiso 1 1 calc R U . . .
C19 C -0.04532(8) 0.57985(16) 0.12534(9) 0.0285(3) Uani 1 1 d . . . . .
H19 H -0.0843 0.5749 0.0827 0.034 Uiso 1 1 calc R U . . .
C20 C -0.03765(8) 0.68588(16) 0.17430(9) 0.0274(3) Uani 1 1 d . . . . .
H20 H -0.0715 0.7541 0.1650 0.033 Uiso 1 1 calc R U . . .
C21 C 0.01910(8) 0.69319(15) 0.23691(9) 0.0230(3) Uani 1 1 d . . . . .
H21 H 0.0234 0.7658 0.2705 0.028 Uiso 1 1 calc R U . . .
C22 C 0.11710(7) 0.67116(14) 0.38917(8) 0.0190(3) Uani 1 1 d . . . . .
C23 C 0.05998(8) 0.62369(15) 0.42148(9) 0.0248(3) Uani 1 1 d . . . . .
H23 H 0.0320 0.5544 0.3968 0.030 Uiso 1 1 calc R U . . .
C24 C 0.04360(9) 0.67655(17) 0.48921(9) 0.0305(4) Uani 1 1 d . . . . .
H24 H 0.0042 0.6440 0.5101 0.037 Uiso 1 1 calc R U . . .
C25 C 0.08436(9) 0.77644(16) 0.52644(9) 0.0302(4) Uani 1 1 d . . . . .
H25 H 0.0735 0.8116 0.5733 0.036 Uiso 1 1 calc R U . . .
C26 C 0.14079(9) 0.82463(15) 0.49507(9) 0.0271(3) Uani 1 1 d . . . . .
H26 H 0.1688 0.8933 0.5203 0.033 Uiso 1 1 calc R U . . .
C27 C 0.15683(8) 0.77285(14) 0.42652(8) 0.0221(3) Uani 1 1 d . . . . .
H27 H 0.1954 0.8075 0.4050 0.027 Uiso 1 1 calc R U . . .
C28 C 0.15479(8) 1.00700(15) 0.15652(10) 0.0290(3) Uani 1 1 d . . . . .
H28A H 0.1541 1.0846 0.1246 0.043 Uiso 1 1 calc R U . . .
H28B H 0.1387 1.0283 0.2053 0.043 Uiso 1 1 calc R U . . .
H28C H 0.1226 0.9424 0.1280 0.043 Uiso 1 1 calc R U . . .
C29 C 0.38476(7) 0.59403(14) 0.23670(8) 0.0194(3) Uani 1 1 d . . . . .
H29 H 0.3782 0.5010 0.2480 0.023 Uiso 1 1 calc R U . . .
C30 C 0.45346(8) 0.63675(14) 0.29019(8) 0.0203(3) Uani 1 1 d . . . . .
C31 C 0.46456(8) 0.76129(15) 0.31866(8) 0.0216(3) Uani 1 1 d . . . . .
H31 H 0.4271 0.8229 0.3073 0.026 Uiso 1 1 calc R U . . .
C32 C 0.53031(8) 0.79657(16) 0.36379(8) 0.0255(3) Uani 1 1 d . . . . .
H32 H 0.5371 0.8816 0.3836 0.031 Uiso 1 1 calc R U . . .
C33 C 0.58563(8) 0.70817(17) 0.37979(8) 0.0288(3) Uani 1 1 d . . . . .
H33 H 0.6307 0.7329 0.4092 0.035 Uiso 1 1 calc R U . . .
C34 C 0.57476(8) 0.58347(17) 0.35257(8) 0.0292(3) Uani 1 1 d . . . . .
H34 H 0.6122 0.5220 0.3642 0.035 Uiso 1 1 calc R U . . .
C35 C 0.50915(8) 0.54778(15) 0.30819(8) 0.0248(3) Uani 1 1 d . . . . .
H35 H 0.5022 0.4619 0.2899 0.030 Uiso 1 1 calc R U . . .
C36 C 0.39237(7) 0.60244(14) 0.15034(8) 0.0193(3) Uani 1 1 d . . . . .
C37 C 0.45193(8) 0.65475(14) 0.12563(8) 0.0221(3) Uani 1 1 d . . . . .
H37 H 0.4893 0.6920 0.1626 0.027 Uiso 1 1 calc R U . . .
C38 C 0.45736(8) 0.65307(15) 0.04689(9) 0.0261(3) Uani 1 1 d . . . . .
H38 H 0.4983 0.6893 0.0306 0.031 Uiso 1 1 calc R U . . .
C39 C 0.40354(8) 0.59892(16) -0.00751(8) 0.0268(3) Uani 1 1 d . . . . .
H39 H 0.4078 0.5961 -0.0609 0.032 Uiso 1 1 calc R U . . .
C40 C 0.34332(8) 0.54876(16) 0.01659(9) 0.0286(3) Uani 1 1 d . . . . .
H40 H 0.3058 0.5125 -0.0205 0.034 Uiso 1 1 calc R U . . .
C41 C 0.33788(8) 0.55148(16) 0.09461(9) 0.0259(3) Uani 1 1 d . . . . .
H41 H 0.2961 0.5179 0.1104 0.031 Uiso 1 1 calc R U . . .

loop_
_atom_site_aniso_label
_atom_site_aniso_U_11
_atom_site_aniso_U_22
_atom_site_aniso_U_33
_atom_site_aniso_U_23
_atom_site_aniso_U_13
_atom_site_aniso_U_12
Cu1 0.02181(12) 0.01763(12) 0.01248(11) 0.00112(7) 0.00137(8) -0.00130(8)
Cl1 0.0391(2) 0.02350(18) 0.01413(16) 0.00043(13) -0.00086(14) -0.00479(15)
N1 0.0157(5) 0.0189(6) 0.0119(5) 0.0019(4) 0.0028(4) -0.0015(4)
O1 0.0293(6) 0.0172(5) 0.0350(6) 0.0090(4) 0.0037(5) -0.0023(4)
C1 0.0114(6) 0.0201(7) 0.0167(6) 0.0017(5) 0.0052(5) -0.0014(5)
C2 0.0204(7) 0.0194(7) 0.0161(6) 0.0023(5) 0.0011(5) 0.0022(6)
C3 0.0237(7) 0.0276(8) 0.0174(7) 0.0006(6) -0.0022(6) 0.0050(6)
C4 0.0211(7) 0.0227(7) 0.0106(6) 0.0023(5) 0.0010(5) -0.0020(6)
C5 0.0319(8) 0.0278(8) 0.0258(8) -0.0030(6) -0.0007(6) 0.0111(7)
C6 0.0362(9) 0.0281(8) 0.0218(7) 0.0072(6) 0.0037(6) -0.0107(7)
C7 0.0316(8) 0.0357(9) 0.0152(7) 0.0062(6) 0.0068(6) 0.0103(7)
C8 0.0432(9) 0.0410(10) 0.0150(7) 0.0023(7) -0.0025(6) -0.0193(8)
C9 0.0204(7) 0.0165(7) 0.0134(6) -0.0005(5) 0.0032(5) -0.0032(5)
C10 0.0190(7) 0.0179(7) 0.0145(6) -0.0023(5) 0.0026(5) -0.0039(5)
C11 0.0204(7) 0.0178(7) 0.0216(7) -0.0008(6) 0.0020(5) -0.0008(6)
C12 0.0267(7) 0.0158(7) 0.0213(7) 0.0015(5) 0.0010(6) -0.0041(6)
C13 0.0235(7) 0.0211(7) 0.0239(7) 0.0029(6) 0.0081(6) -0.0051(6)
C14 0.0200(7) 0.0202(7) 0.0176(7) -0.0005(5) 0.0053(5) -0.0032(5)
C15 0.0175(6) 0.0171(7) 0.0168(6) 0.0002(5) 0.0035(5) -0.0017(5)
C16 0.0172(6) 0.0211(7) 0.0168(6) 0.0018(5) 0.0041(5) -0.0044(5)
C17 0.0209(7) 0.0192(7) 0.0227(7) 0.0003(6) 0.0047(6) -0.0042(6)
C18 0.0292(8) 0.0252(8) 0.0233(7) -0.0026(6) 0.0029(6) -0.0108(6)
C19 0.0238(7) 0.0325(9) 0.0264(8) 0.0038(7) -0.0030(6) -0.0086(6)
C20 0.0217(7) 0.0289(8) 0.0301(8) 0.0038(7) 0.0007(6) 0.0006(6)
C21 0.0221(7) 0.0225(7) 0.0243(7) -0.0008(6) 0.0039(6) -0.0015(6)
C22 0.0186(7) 0.0214(7) 0.0165(7) 0.0021(5) 0.0022(5) 0.0036(5)
C23 0.0268(8) 0.0261(8) 0.0224(7) 0.0031(6) 0.0064(6) -0.0012(6)
C24 0.0330(8) 0.0370(9) 0.0246(8) 0.0080(7) 0.0131(6) 0.0063(7)
C25 0.0414(9) 0.0316(9) 0.0184(7) 0.0023(6) 0.0076(6) 0.0146(7)
C26 0.0329(8) 0.0244(8) 0.0219(7) -0.0033(6) -0.0010(6) 0.0079(6)
C27 0.0212(7) 0.0225(7) 0.0219(7) -0.0009(6) 0.0020(5) 0.0028(6)
C28 0.0318(8) 0.0176(7) 0.0341(8) 0.0045(6) -0.0030(7) -0.0009(6)
C29 0.0211(7) 0.0195(7) 0.0190(7) 0.0023(5) 0.0071(5) -0.0019(5)
C30 0.0239(7) 0.0256(8) 0.0131(6) 0.0038(5) 0.0077(5) -0.0003(6)
C31 0.0232(7) 0.0256(8) 0.0172(7) 0.0026(6) 0.0070(5) 0.0001(6)
C32 0.0314(8) 0.0300(8) 0.0161(7) -0.0005(6) 0.0072(6) -0.0046(7)
C33 0.0277(8) 0.0439(10) 0.0134(7) 0.0009(7) 0.0003(6) 0.0004(7)
C34 0.0307(8) 0.0399(9) 0.0158(7) 0.0020(6) 0.0009(6) 0.0100(7)
C35 0.0322(8) 0.0269(8) 0.0156(7) 0.0015(6) 0.0051(6) 0.0042(6)
C36 0.0207(7) 0.0194(7) 0.0186(7) 0.0011(6) 0.0056(5) -0.0013(6)
C37 0.0207(7) 0.0262(8) 0.0193(7) -0.0003(6) 0.0030(5) -0.0050(6)
C38 0.0246(7) 0.0330(9) 0.0225(8) 0.0023(6) 0.0090(6) -0.0057(6)
C39 0.0323(8) 0.0320(8) 0.0167(7) 0.0010(6) 0.0059(6) -0.0012(7)
C40 0.0270(8) 0.0340(9) 0.0226(7) -0.0023(7) -0.0018(6) -0.0071(7)
C41 0.0213(7) 0.0316(8) 0.0252(7) 0.0023(6) 0.0049(6) -0.0080(6)

loop_
_atom_type_symbol
_atom_type_description
_atom_type_scat_dispersion_real
_atom_type_scat_dispersion_imag
_atom_type_scat_source
C C 0.0181 0.0091 'International Tables Vol C Tables 4.2.6.8 and 6.1.1.4'
H H 0.0000 0.0000 'International Tables Vol C Tables 4.2.6.8 and 6.1.1.4'
N N 0.0311 0.0180 'International Tables Vol C Tables 4.2.6.8 and 6.1.1.4'
O O 0.0492 0.0322 'International Tables Vol C Tables 4.2.6.8 and 6.1.1.4'
Cl Cl 0.3639 0.7018 'International Tables Vol C Tables 4.2.6.8 and 6.1.1.4'
Cu Cu -1.9646 0.5888 'International Tables Vol C Tables 4.2.6.8 and 6.1.1.4'

loop_
_geom_angle_atom_site_label_1
_geom_angle_atom_site_label_2
_geom_angle_atom_site_label_3
_geom_angle
_geom_angle_site_symmetry_1
_geom_angle_site_symmetry_3
_geom_angle_publ_flag
C1 Cu1 Cl1 176.05(4) . . ?
C1 N1 C9 121.61(11) . . ?
C1 N1 C4 115.29(11) . . ?
C9 N1 C4 123.07(11) . . ?
C12 O1 C28 116.99(11) . . ?
N1 C1 C2 109.24(11) . . ?
N1 C1 Cu1 128.21(10) . . ?
C2 C1 Cu1 122.55(10) . . ?
C1 C2 C5 109.76(11) . . ?
C1 C2 C6 108.44(11) . . ?
C5 C2 C6 109.16(13) . . ?
C1 C2 C3 103.80(11) . . ?
C5 C2 C3 111.88(12) . . ?
C6 C2 C3 113.60(12) . . ?
C4 C3 C2 106.91(11) . . ?
C4 C3 H3A 110.3 . . ?
C2 C3 H3A 110.3 . . ?
C4 C3 H3B 110.3 . . ?
C2 C3 H3B 110.3 . . ?
H3A C3 H3B 108.6 . . ?
C8 C4 C7 109.07(13) . . ?
C8 C4 C3 113.75(13) . . ?
C7 C4 C3 112.34(12) . . ?
C8 C4 N1 110.96(11) . . ?
C7 C4 N1 110.74(11) . . ?
C3 C4 N1 99.73(10) . . ?
C2 C5 H5A 109.5 . . ?
C2 C5 H5B 109.5 . . ?
H5A C5 H5B 109.5 . . ?
C2 C5 H5C 109.5 . . ?
H5A C5 H5C 109.5 . . ?
H5B C5 H5C 109.5 . . ?
C2 C6 H6A 109.5 . . ?
C2 C6 H6B 109.5 . . ?
H6A C6 H6B 109.5 . . ?
C2 C6 H6C 109.5 . . ?
H6A C6 H6C 109.5 . . ?
H6B C6 H6C 109.5 . . ?
C4 C7 H7A 109.5 . . ?
C4 C7 H7B 109.5 . . ?
H7A C7 H7B 109.5 . . ?
C4 C7 H7C 109.5 . . ?
H7A C7 H7C 109.5 . . ?
H7B C7 H7C 109.5 . . ?
C4 C8 H8A 109.5 . . ?
C4 C8 H8B 109.5 . . ?
H8A C8 H8B 109.5 . . ?
C4 C8 H8C 109.5 . . ?
H8A C8 H8C 109.5 . . ?
H8B C8 H8C 109.5 . . ?
C10 C9 C14 120.07(13) . . ?
C10 C9 N1 120.78(12) . . ?
C14 C9 N1 118.95(12) . . ?
C11 C10 C9 119.24(12) . . ?
C11 C10 C15 116.95(12) . . ?
C9 C10 C15 123.67(12) . . ?
C12 C11 C10 121.04(13) . . ?
C12 C11 H11 119.5 . . ?
C10 C11 H11 119.5 . . ?
O1 C12 C11 124.52(13) . . ?
O1 C12 C13 116.16(13) . . ?
C11 C12 C13 119.28(13) . . ?
C14 C13 C12 121.75(13) . . ?
C14 C13 H13 119.1 . . ?
C12 C13 H13 119.1 . . ?
C13 C14 C9 118.51(13) . . ?
C13 C14 C29 117.74(12) . . ?
C9 C14 C29 123.45(12) . . ?
C10 C15 C22 113.88(11) . . ?
C10 C15 C16 109.18(11) . . ?
C22 C15 C16 112.03(11) . . ?
C10 C15 H15 107.1 . . ?
C22 C15 H15 107.1 . . ?
C16 C15 H15 107.1 . . ?
C17 C16 C21 118.61(13) . . ?
C17 C16 C15 119.75(12) . . ?
C21 C16 C15 121.59(13) . . ?
C16 C17 C18 120.83(14) . . ?
C16 C17 H17 119.6 . . ?
C18 C17 H17 119.6 . . ?
C19 C18 C17 120.22(14) . . ?
C19 C18 H18 119.9 . . ?
C17 C18 H18 119.9 . . ?
C18 C19 C20 119.26(14) . . ?
C18 C19 H19 120.4 . . ?
C20 C19 H19 120.4 . . ?
C19 C20 C21 120.53(15) . . ?
C19 C20 H20 119.7 . . ?
C21 C20 H20 119.7 . . ?
C20 C21 C16 120.55(14) . . ?
C20 C21 H21 119.7 . . ?
C16 C21 H21 119.7 . . ?
C27 C22 C23 118.25(13) . . ?
C27 C22 C15 123.34(12) . . ?
C23 C22 C15 118.33(13) . . ?
C24 C23 C22 120.74(15) . . ?
C24 C23 H23 119.6 . . ?
C22 C23 H23 119.6 . . ?
C25 C24 C23 120.35(15) . . ?
C25 C24 H24 119.8 . . ?
C23 C24 H24 119.8 . . ?
C26 C25 C24 119.56(14) . . ?
C26 C25 H25 120.2 . . ?
C24 C25 H25 120.2 . . ?
C25 C26 C27 120.24(15) . . ?
C25 C26 H26 119.9 . . ?
C27 C26 H26 119.9 . . ?
C22 C27 C26 120.84(14) . . ?
C22 C27 H27 119.6 . . ?
C26 C27 H27 119.6 . . ?
O1 C28 H28A 109.5 . . ?
O1 C28 H28B 109.5 . . ?
H28A C28 H28B 109.5 . . ?
O1 C28 H28C 109.5 . . ?
H28A C28 H28C 109.5 . . ?
H28B C28 H28C 109.5 . . ?
C30 C29 C14 115.86(12) . . ?
C30 C29 C36 111.20(11) . . ?
C14 C29 C36 109.65(11) . . ?
C30 C29 H29 106.5 . . ?
C14 C29 H29 106.5 . . ?
C36 C29 H29 106.5 . . ?
C31 C30 C35 118.57(14) . . ?
C31 C30 C29 123.22(13) . . ?
C35 C30 C29 118.14(13) . . ?
C30 C31 C32 120.55(14) . . ?
C30 C31 H31 119.7 . . ?
C32 C31 H31 119.7 . . ?
C33 C32 C31 120.31(15) . . ?
C33 C32 H32 119.8 . . ?
C31 C32 H32 119.8 . . ?
C34 C33 C32 119.54(14) . . ?
C34 C33 H33 120.2 . . ?
C32 C33 H33 120.2 . . ?
C33 C34 C35 120.26(15) . . ?
C33 C34 H34 119.9 . . ?
C35 C34 H34 119.9 . . ?
C34 C35 C30 120.76(15) . . ?
C34 C35 H35 119.6 . . ?
C30 C35 H35 119.6 . . ?
C37 C36 C41 118.37(13) . . ?
C37 C36 C29 123.33(13) . . ?
C41 C36 C29 118.27(12) . . ?
C36 C37 C38 120.54(13) . . ?
C36 C37 H37 119.7 . . ?
C38 C37 H37 119.7 . . ?
C39 C38 C37 120.32(14) . . ?
C39 C38 H38 119.8 . . ?
C37 C38 H38 119.8 . . ?
C38 C39 C40 119.41(14) . . ?
C38 C39 H39 120.3 . . ?
C40 C39 H39 120.3 . . ?
C41 C40 C39 120.09(14) . . ?
C41 C40 H40 120.0 . . ?
C39 C40 H40 120.0 . . ?
C40 C41 C36 121.23(14) . . ?
C40 C41 H41 119.4 . . ?
C36 C41 H41 119.4 . . ?

loop_
_geom_bond_atom_site_label_1
_geom_bond_atom_site_label_2
_geom_bond_distance
_geom_bond_site_symmetry_2
_geom_bond_publ_flag
Cu1 C1 1.8820(13) . ?
Cu1 Cl1 2.1141(4) . ?
N1 C1 1.3046(18) . ?
N1 C9 1.4574(17) . ?
N1 C4 1.5446(16) . ?
O1 C12 1.3645(17) . ?
O1 C28 1.4324(18) . ?
C1 C2 1.5188(19) . ?
C2 C5 1.530(2) . ?
C2 C6 1.535(2) . ?
C2 C3 1.5420(19) . ?
C3 C4 1.527(2) . ?
C3 H3A 0.9900 . ?
C3 H3B 0.9900 . ?
C4 C8 1.513(2) . ?
C4 C7 1.5270(19) . ?
C5 H5A 0.9800 . ?
C5 H5B 0.9800 . ?
C5 H5C 0.9800 . ?
C6 H6A 0.9800 . ?
C6 H6B 0.9800 . ?
C6 H6C 0.9800 . ?
C7 H7A 0.9800 . ?
C7 H7B 0.9800 . ?
C7 H7C 0.9800 . ?
C8 H8A 0.9800 . ?
C8 H8B 0.9800 . ?
C8 H8C 0.9800 . ?
C9 C10 1.4013(19) . ?
C9 C14 1.4188(19) . ?
C10 C11 1.397(2) . ?
C10 C15 1.5301(18) . ?
C11 C12 1.384(2) . ?
C11 H11 0.9500 . ?
C12 C13 1.389(2) . ?
C13 C14 1.386(2) . ?
C13 H13 0.9500 . ?
C14 C29 1.5321(19) . ?
C15 C22 1.5323(19) . ?
C15 C16 1.5363(18) . ?
C15 H15 1.0000 . ?
C16 C17 1.390(2) . ?
C16 C21 1.392(2) . ?
C17 C18 1.392(2) . ?
C17 H17 0.9500 . ?
C18 C19 1.386(2) . ?
C18 H18 0.9500 . ?
C19 C20 1.387(2) . ?
C19 H19 0.9500 . ?
C20 C21 1.390(2) . ?
C20 H20 0.9500 . ?
C21 H21 0.9500 . ?
C22 C27 1.391(2) . ?
C22 C23 1.397(2) . ?
C23 C24 1.388(2) . ?
C23 H23 0.9500 . ?
C24 C25 1.385(2) . ?
C24 H24 0.9500 . ?
C25 C26 1.380(2) . ?
C25 H25 0.9500 . ?
C26 C27 1.394(2) . ?
C26 H26 0.9500 . ?
C27 H27 0.9500 . ?
C28 H28A 0.9800 . ?
C28 H28B 0.9800 . ?
C28 H28C 0.9800 . ?
C29 C30 1.5249(19) . ?
C29 C36 1.5412(18) . ?
C29 H29 1.0000 . ?
C30 C31 1.390(2) . ?
C30 C35 1.396(2) . ?
C31 C32 1.398(2) . ?
C31 H31 0.9500 . ?
C32 C33 1.385(2) . ?
C32 H32 0.9500 . ?
C33 C34 1.384(2) . ?
C33 H33 0.9500 . ?
C34 C35 1.391(2) . ?
C34 H34 0.9500 . ?
C35 H35 0.9500 . ?
C36 C37 1.389(2) . ?
C36 C41 1.390(2) . ?
C37 C38 1.396(2) . ?
C37 H37 0.9500 . ?
C38 C39 1.382(2) . ?
C38 H38 0.9500 . ?
C39 C40 1.387(2) . ?
C39 H39 0.9500 . ?
C40 C41 1.383(2) . ?
C40 H40 0.9500 . ?
C41 H41 0.9500 . ?

loop_
_geom_torsion_atom_site_label_1
_geom_torsion_atom_site_label_2
_geom_torsion_atom_site_label_3
_geom_torsion_atom_site_label_4
_geom_torsion
_geom_torsion_site_symmetry_1
_geom_torsion_site_symmetry_2
_geom_torsion_site_symmetry_3
_geom_torsion_site_symmetry_4
_geom_torsion_publ_flag
C9 N1 C1 C2 175.56(11) . . . . ?
C4 N1 C1 C2 -2.35(15) . . . . ?
C9 N1 C1 Cu1 -3.55(18) . . . . ?
C4 N1 C1 Cu1 178.53(9) . . . . ?
N1 C1 C2 C5 -131.55(12) . . . . ?
Cu1 C1 C2 C5 47.62(15) . . . . ?
N1 C1 C2 C6 109.28(13) . . . . ?
Cu1 C1 C2 C6 -71.55(14) . . . . ?
N1 C1 C2 C3 -11.81(14) . . . . ?
Cu1 C1 C2 C3 167.36(9) . . . . ?
C1 C2 C3 C4 21.27(14) . . . . ?
C5 C2 C3 C4 139.55(13) . . . . ?
C6 C2 C3 C4 -96.29(14) . . . . ?
C2 C3 C4 C8 -139.57(12) . . . . ?
C2 C3 C4 C7 95.91(14) . . . . ?
C2 C3 C4 N1 -21.41(13) . . . . ?
C1 N1 C4 C8 135.59(13) . . . . ?
C9 N1 C4 C8 -42.29(17) . . . . ?
C1 N1 C4 C7 -103.13(14) . . . . ?
C9 N1 C4 C7 78.99(15) . . . . ?
C1 N1 C4 C3 15.38(14) . . . . ?
C9 N1 C4 C3 -162.50(11) . . . . ?
C1 N1 C9 C10 92.83(15) . . . . ?
C4 N1 C9 C10 -89.42(15) . . . . ?
C1 N1 C9 C14 -82.10(16) . . . . ?
C4 N1 C9 C14 95.65(15) . . . . ?
C14 C9 C10 C11 -3.68(19) . . . . ?
N1 C9 C10 C11 -178.55(12) . . . . ?
C14 C9 C10 C15 171.99(12) . . . . ?
N1 C9 C10 C15 -2.88(19) . . . . ?
C9 C10 C11 C12 1.5(2) . . . . ?
C15 C10 C11 C12 -174.49(12) . . . . ?
C28 O1 C12 C11 -12.2(2) . . . . ?
C28 O1 C12 C13 165.35(13) . . . . ?
C10 C11 C12 O1 178.31(13) . . . . ?
C10 C11 C12 C13 0.8(2) . . . . ?
O1 C12 C13 C14 -178.63(13) . . . . ?
C11 C12 C13 C14 -0.9(2) . . . . ?
C12 C13 C14 C9 -1.2(2) . . . . ?
C12 C13 C14 C29 172.63(13) . . . . ?
C10 C9 C14 C13 3.6(2) . . . . ?
N1 C9 C14 C13 178.52(12) . . . . ?
C10 C9 C14 C29 -169.94(12) . . . . ?
N1 C9 C14 C29 5.03(19) . . . . ?
C11 C10 C15 C22 -71.88(15) . . . . ?
C9 C10 C15 C22 112.35(14) . . . . ?
C11 C10 C15 C16 54.16(16) . . . . ?
C9 C10 C15 C16 -121.61(14) . . . . ?
C10 C15 C16 C17 86.64(15) . . . . ?
C22 C15 C16 C17 -146.28(13) . . . . ?
C10 C15 C16 C21 -90.69(15) . . . . ?
C22 C15 C16 C21 36.40(18) . . . . ?
C21 C16 C17 C18 0.1(2) . . . . ?
C15 C16 C17 C18 -177.35(13) . . . . ?
C16 C17 C18 C19 0.5(2) . . . . ?
C17 C18 C19 C20 -0.4(2) . . . . ?
C18 C19 C20 C21 -0.3(2) . . . . ?
C19 C20 C21 C16 0.9(2) . . . . ?
C17 C16 C21 C20 -0.7(2) . . . . ?
C15 C16 C21 C20 176.61(13) . . . . ?
C10 C15 C22 C27 -4.51(19) . . . . ?
C16 C15 C22 C27 -129.03(14) . . . . ?
C10 C15 C22 C23 178.77(12) . . . . ?
C16 C15 C22 C23 54.25(17) . . . . ?
C27 C22 C23 C24 -0.2(2) . . . . ?
C15 C22 C23 C24 176.69(14) . . . . ?
C22 C23 C24 C25 -0.8(2) . . . . ?
C23 C24 C25 C26 1.0(2) . . . . ?
C24 C25 C26 C27 -0.2(2) . . . . ?
C23 C22 C27 C26 1.0(2) . . . . ?
C15 C22 C27 C26 -175.70(13) . . . . ?
C25 C26 C27 C22 -0.8(2) . . . . ?
C13 C14 C29 C30 83.04(16) . . . . ?
C9 C14 C29 C30 -103.42(15) . . . . ?
C13 C14 C29 C36 -43.82(17) . . . . ?
C9 C14 C29 C36 129.72(14) . . . . ?
C14 C29 C30 C31 -31.42(18) . . . . ?
C36 C29 C30 C31 94.65(15) . . . . ?
C14 C29 C30 C35 151.81(12) . . . . ?
C36 C29 C30 C35 -82.11(15) . . . . ?
C35 C30 C31 C32 0.5(2) . . . . ?
C29 C30 C31 C32 -176.25(12) . . . . ?
C30 C31 C32 C33 0.9(2) . . . . ?
C31 C32 C33 C34 -1.8(2) . . . . ?
C32 C33 C34 C35 1.2(2) . . . . ?
C33 C34 C35 C30 0.2(2) . . . . ?
C31 C30 C35 C34 -1.1(2) . . . . ?
C29 C30 C35 C34 175.86(13) . . . . ?
C30 C29 C36 C37 -6.0(2) . . . . ?
C14 C29 C36 C37 123.42(15) . . . . ?
C30 C29 C36 C41 171.90(13) . . . . ?
C14 C29 C36 C41 -58.65(17) . . . . ?
C41 C36 C37 C38 -1.5(2) . . . . ?
C29 C36 C37 C38 176.41(14) . . . . ?
C36 C37 C38 C39 -0.2(2) . . . . ?
C37 C38 C39 C40 1.4(2) . . . . ?
C38 C39 C40 C41 -0.9(3) . . . . ?
C39 C40 C41 C36 -0.8(3) . . . . ?
C37 C36 C41 C40 2.0(2) . . . . ?
C29 C36 C41 C40 -176.00(14) . . . . ?
